data_7039543
loop_
_publ_author_name
'Kohler, Lars'
'Hayes, Dugan'
'Hong, Jiyun'
'Carter, Tyler J.'
'Shelby, Megan L.'
'Fransted, Kelly A.'
'Chen, Lin X.'
'Mulfort, Karen L.'

_publ_section_title
;
 Synthesis, structure, ultrafast kinetics, and light-induced dynamics of
 CuHETPHEN chromophores.
;
_journal_issue 24
_journal_name_full 'Dalton transactions (Cambridge, England : 2003)'
_journal_page_first 9871
_journal_page_last 9883
_journal_paper_doi 10.1039/c6dt00324a
_journal_volume 45
_journal_year 2016
_chemical_formula_sum 'C47 H46 Cu F6 N4 O2 P'
_chemical_formula_weight 907.4
_chemical_name_systematic
'(2,9-dimesityl-1,10-phenanthroline)(2,9-dimethyl-5,6-dihydro-1,10-phenanthroline-5,6-epoxide)copper(I) hexafluorophosphate'
_space_group_IT_number 14
_symmetry_cell_setting monoclinic
_symmetry_space_group_name_Hall '-P 2ybc'
_symmetry_space_group_name_H-M 'P 1 21/c 1'
_atom_sites_solution_hydrogens geom
_atom_sites_solution_primary direct
_atom_sites_solution_secondary difmap
_audit_creation_method SHELXL-97
_audit_update_record
;
2016-01-11 deposited with the CCDC.
2016-02-22 downloaded from the CCDC.
;
_cell_angle_alpha 90.00
_cell_angle_beta 105.9720(10)
_cell_angle_gamma 90.00
_cell_formula_units_Z 4
_cell_length_a 12.2119(7)
_cell_length_b 19.4616(10)
_cell_length_c 18.3772(10)
_cell_measurement_reflns_used 60674
_cell_measurement_temperature 100(2)
_cell_measurement_theta_max 30.56
_cell_measurement_theta_min 1.56
_cell_volume 4199.0(4)
_computing_structure_refinement 'SHELXL-97 (Sheldrick, 2008)'
_computing_structure_solution 'SHELXS-97 (Sheldrick, 2008)'
_diffrn_ambient_temperature 100(2)
_diffrn_measured_fraction_theta_full 1.000
_diffrn_measured_fraction_theta_max 0.943
_diffrn_measurement_device_type 'Bruker Apex II'
_diffrn_measurement_method '0.5 Deg w/ exposures'
_diffrn_radiation_monochromator graphite
_diffrn_radiation_source 'fine-focus sealed tube'
_diffrn_radiation_type MoK\a
_diffrn_radiation_wavelength 0.71073
_diffrn_reflns_av_R_equivalents 0.0208
_diffrn_reflns_av_sigmaI/netI 0.0176
_diffrn_reflns_limit_h_max 17
_diffrn_reflns_limit_h_min -17
_diffrn_reflns_limit_k_max 27
_diffrn_reflns_limit_k_min -27
_diffrn_reflns_limit_l_max 25
_diffrn_reflns_limit_l_min -26
_diffrn_reflns_number 59741
_diffrn_reflns_theta_full 25.00
_diffrn_reflns_theta_max 30.56
_diffrn_reflns_theta_min 1.56
_exptl_absorpt_coefficient_mu 0.630
_exptl_absorpt_correction_T_max 0.7461
_exptl_absorpt_correction_T_min 0.6982
_exptl_absorpt_correction_type multi-scan
_exptl_absorpt_process_details sadabs
_exptl_crystal_colour Red
_exptl_crystal_density_diffrn 1.435
_exptl_crystal_density_method 'not measured'
_exptl_crystal_description Block
_exptl_crystal_F_000 1880
_exptl_crystal_size_max 0.260
_exptl_crystal_size_mid 0.194
_exptl_crystal_size_min 0.063
_refine_diff_density_max 0.884
_refine_diff_density_min -0.385
_refine_diff_density_rms 0.062
_refine_ls_extinction_method none
_refine_ls_goodness_of_fit_ref 1.035
_refine_ls_hydrogen_treatment mixed
_refine_ls_matrix_type full
_refine_ls_number_parameters 560
_refine_ls_number_reflns 12144
_refine_ls_number_restraints 0
_refine_ls_restrained_S_all 1.035
_refine_ls_R_factor_all 0.0426
_refine_ls_R_factor_gt 0.0344
_refine_ls_shift/su_max 0.001
_refine_ls_shift/su_mean 0.000
_refine_ls_structure_factor_coef Fsqd
_refine_ls_weighting_details 'calc w=1/[\s^2^(Fo^2^)+(0.0446P)^2^+2.8080P] where P=(Fo^2^+2Fc^2^)/3'
_refine_ls_weighting_scheme calc
_refine_ls_wR_factor_gt 0.0860
_refine_ls_wR_factor_ref 0.0903
_reflns_number_gt 10521
_reflns_number_total 12144
_reflns_threshold_expression >2sigma(I)
_cod_data_source_file c6dt00324a2.cif
_cod_data_source_block p21c
_cod_original_sg_symbol_H-M P2(1)/c
_cod_database_code 7039543

loop_
_symmetry_equiv_pos_as_xyz
'x, y, z'
'-x, y+1/2, -z+1/2'
'-x, -y, -z'
'x, -y-1/2, z-1/2'

loop_
_atom_site_label
_atom_site_type_symbol
_atom_site_fract_x
_atom_site_fract_y
_atom_site_fract_z
_atom_site_U_iso_or_equiv
_atom_site_adp_type
_atom_site_occupancy
_atom_site_symmetry_multiplicity
_atom_site_calc_flag
_atom_site_refinement_flags
Cu1 Cu 0.406631(13) 0.319382(8) 0.054364(9) 0.01260(5) Uani 1 1 d .
N1 N 0.32597(9) 0.37802(6) -0.04124(6) 0.0126(2) Uani 1 1 d .
N4 N 0.43750(9) 0.35780(6) 0.16079(6) 0.0128(2) Uani 1 1 d .
N2 N 0.49619(9) 0.28536(6) -0.01660(6) 0.0130(2) Uani 1 1 d .
N3 N 0.27568(9) 0.27086(6) 0.08653(6) 0.0129(2) Uani 1 1 d .
C11 C 0.45072(11) 0.30784(7) -0.08934(7) 0.0135(2) Uani 1 1 d .
C6 C 0.43870(13) 0.31270(8) -0.22501(8) 0.0198(3) Uani 1 1 d .
H6 H 0.4653 0.2984 -0.2653 0.024 Uiso 1 1 calc R
C22 C 0.64328(11) 0.22516(7) 0.07755(8) 0.0152(2) Uani 1 1 d .
C41 C 0.35301(11) 0.34382(7) 0.19355(7) 0.0132(2) Uani 1 1 d .
C13 C 0.20962(11) 0.44707(7) 0.01740(7) 0.0137(2) Uani 1 1 d .
C12 C 0.35918(11) 0.35690(7) -0.10255(7) 0.0132(2) Uani 1 1 d .
C20 C 0.10833(11) 0.42410(7) 0.03107(8) 0.0156(2) Uani 1 1 d .
C15 C 0.38989(12) 0.51951(8) 0.05366(8) 0.0193(3) Uani 1 1 d .
H15A H 0.4375 0.4820 0.0472 0.029 Uiso 1 1 calc R
H15B H 0.4303 0.5474 0.0956 0.029 Uiso 1 1 calc R
H15C H 0.3698 0.5469 0.0084 0.029 Uiso 1 1 calc R
C34 C 0.17111(12) 0.28021(8) 0.18011(8) 0.0175(3) Uani 1 1 d .
C42 C 0.26353(11) 0.29618(7) 0.15229(7) 0.0130(2) Uani 1 1 d .
C16 C 0.25507(12) 0.51052(7) 0.13444(8) 0.0160(2) Uani 1 1 d .
H16 H 0.3038 0.5396 0.1688 0.019 Uiso 1 1 calc R
C14 C 0.28311(11) 0.49160(7) 0.06897(7) 0.0141(2) Uani 1 1 d .
C31 C 0.19560(11) 0.22796(7) 0.04571(7) 0.0165(2) Uani 1 1 d .
C1 C 0.24135(11) 0.42380(7) -0.05143(7) 0.0140(2) Uani 1 1 d .
C4 C 0.30900(12) 0.38170(7) -0.17642(7) 0.0165(3) Uani 1 1 d .
C17 C 0.15568(12) 0.48720(7) 0.15032(8) 0.0168(3) Uani 1 1 d .
C10 C 0.58478(11) 0.24188(7) -0.00310(8) 0.0154(2) Uani 1 1 d .
C3 C 0.21867(13) 0.42886(7) -0.18593(8) 0.0192(3) Uani 1 1 d .
H3 H 0.1819 0.4457 -0.2338 0.023 Uiso 1 1 calc R
C21 C 0.02583(12) 0.37821(8) -0.02412(8) 0.0212(3) Uani 1 1 d .
H21A H -0.0288 0.4060 -0.0595 0.032 Uiso 1 1 calc R
H21B H -0.0130 0.3492 0.0030 0.032 Uiso 1 1 calc R
H21C H 0.0668 0.3503 -0.0509 0.032 Uiso 1 1 calc R
C38 C 0.43254(13) 0.42039(8) 0.29651(8) 0.0216(3) Uani 1 1 d .
H38 H 0.4302 0.4425 0.3409 0.026 Uiso 1 1 calc R
C18 C 0.12727(14) 0.50889(8) 0.22163(8) 0.0230(3) Uani 1 1 d .
H18A H 0.1961 0.5125 0.2622 0.035 Uiso 1 1 calc R
H18B H 0.0780 0.4753 0.2345 0.035 Uiso 1 1 calc R
H18C H 0.0896 0.5527 0.2138 0.035 Uiso 1 1 calc R
C2 C 0.18532(12) 0.44985(7) -0.12388(8) 0.0189(3) Uani 1 1 d .
H2 H 0.1260 0.4811 -0.1296 0.023 Uiso 1 1 calc R
C40 C 0.52137(11) 0.40093(7) 0.19644(7) 0.0156(2) Uani 1 1 d .
C5 C 0.35187(13) 0.35844(8) -0.23743(7) 0.0193(3) Uani 1 1 d .
H5 H 0.3196 0.3750 -0.2861 0.023 Uiso 1 1 calc R
C35 C 0.16436(13) 0.30825(8) 0.25354(8) 0.0210(3) Uani 1 1 d .
H35 H 0.0882 0.3143 0.2605 0.025 Uiso 1 1 calc R
C25 C 0.79630(12) 0.25007(7) 0.18920(8) 0.0182(3) Uani 1 1 d .
H25 H 0.8607 0.2754 0.2131 0.022 Uiso 1 1 calc R
C29 C 0.60251(12) 0.17435(7) 0.11727(8) 0.0171(3) Uani 1 1 d .
C32 C 0.10127(13) 0.20886(9) 0.07059(9) 0.0232(3) Uani 1 1 d .
H32 H 0.0477 0.1782 0.0425 0.028 Uiso 1 1 calc R
C37 C 0.34780(12) 0.37367(7) 0.26170(7) 0.0171(3) Uani 1 1 d .
C19 C 0.08374(12) 0.44420(7) 0.09781(8) 0.0175(3) Uani 1 1 d .
H19 H 0.0173 0.4284 0.1075 0.021 Uiso 1 1 calc R
C9 C 0.62683(13) 0.21622(8) -0.06217(8) 0.0210(3) Uani 1 1 d .
H9 H 0.6865 0.1848 -0.0515 0.025 Uiso 1 1 calc R
C28 C 0.66064(12) 0.16266(7) 0.19327(8) 0.0190(3) Uani 1 1 d .
H28 H 0.6346 0.1284 0.2197 0.023 Uiso 1 1 calc R
C24 C 0.79171(13) 0.31513(8) 0.07088(9) 0.0229(3) Uani 1 1 d .
H24A H 0.8308 0.2922 0.0391 0.034 Uiso 1 1 calc R
H24B H 0.8442 0.3440 0.1064 0.034 Uiso 1 1 calc R
H24C H 0.7313 0.3427 0.0402 0.034 Uiso 1 1 calc R
C7 C 0.49045(12) 0.28594(7) -0.15055(8) 0.0166(3) Uani 1 1 d .
C23 C 0.74259(11) 0.26236(7) 0.11327(8) 0.0164(2) Uani 1 1 d .
C39 C 0.52007(13) 0.43335(8) 0.26427(8) 0.0211(3) Uani 1 1 d .
H39 H 0.5781 0.4636 0.2876 0.025 Uiso 1 1 calc R
C33 C 0.08870(12) 0.23609(9) 0.13749(8) 0.0233(3) Uani 1 1 d .
H33 H 0.0253 0.2249 0.1538 0.028 Uiso 1 1 calc R
C8 C 0.57974(13) 0.23756(8) -0.13532(8) 0.0209(3) Uani 1 1 d .
H8 H 0.6065 0.2203 -0.1744 0.025 Uiso 1 1 calc R
C26 C 0.75623(12) 0.20069(7) 0.23052(8) 0.0187(3) Uani 1 1 d .
C30 C 0.49847(13) 0.13206(8) 0.08054(9) 0.0231(3) Uani 1 1 d .
H30A H 0.4318 0.1547 0.0868 0.035 Uiso 1 1 calc R
H30B H 0.5053 0.0875 0.1039 0.035 Uiso 1 1 calc R
H30C H 0.4920 0.1270 0.0276 0.035 Uiso 1 1 calc R
C43 C 0.81600(14) 0.18937(8) 0.31331(9) 0.0253(3) Uani 1 1 d .
H43A H 0.8942 0.1776 0.3189 0.038 Uiso 1 1 calc R
H43B H 0.7794 0.1526 0.3325 0.038 Uiso 1 1 calc R
H43C H 0.8123 0.2307 0.3411 0.038 Uiso 1 1 calc R
C44 C 0.61661(12) 0.41268(8) 0.16122(8) 0.0199(3) Uani 1 1 d .
H44A H 0.6855 0.3932 0.1929 0.030 Uiso 1 1 calc R
H44B H 0.6268 0.4611 0.1558 0.030 Uiso 1 1 calc R
H44C H 0.5986 0.3912 0.1123 0.030 Uiso 1 1 calc R
C1A C 0.20910(13) 0.20400(8) -0.02872(8) 0.0216(3) Uani 1 1 d .
H1AA H 0.1771 0.2375 -0.0670 0.032 Uiso 1 1 calc R
H1AB H 0.1703 0.1610 -0.0420 0.032 Uiso 1 1 calc R
H1AC H 0.2886 0.1982 -0.0249 0.032 Uiso 1 1 calc R
O1 O 0.25363(10) 0.28459(6) 0.31820(6) 0.0239(2) Uani 1 1 d .
C45 C 0.25480(13) 0.35539(8) 0.29526(8) 0.0207(3) Uani 1 1 d .
H45 H 0.2332 0.3900 0.3275 0.025 Uiso 1 1 calc R
P1 P -0.07971(3) 0.09529(2) -0.15202(2) 0.01911(8) Uani 1 1 d .
F2 F -0.03931(8) 0.17356(5) -0.15224(6) 0.0265(2) Uani 1 1 d .
F1 F -0.05935(9) 0.09850(5) -0.06228(5) 0.0313(2) Uani 1 1 d .
F5 F -0.09940(8) 0.09175(5) -0.24228(5) 0.0281(2) Uani 1 1 d .
F3 F 0.04991(8) 0.07106(5) -0.13940(5) 0.0267(2) Uani 1 1 d .
F4 F -0.11895(10) 0.01662(6) -0.15273(6) 0.0371(3) Uani 1 1 d .
F6 F -0.20875(8) 0.12032(6) -0.16457(6) 0.0379(3) Uani 1 1 d .
O48 O 0.30838(11) 0.50432(7) 0.40875(8) 0.0369(3) Uani 1 1 d .
C46 C 0.15579(14) 0.57826(8) 0.41376(9) 0.0261(3) Uani 1 1 d .
H46A H 0.1722 0.6005 0.3713 0.039 Uiso 1 1 calc R
H46B H 0.1583 0.6114 0.4528 0.039 Uiso 1 1 calc R
H46C H 0.0813 0.5580 0.3980 0.039 Uiso 1 1 calc R
C47 C 0.24225(14) 0.52352(9) 0.44341(9) 0.0269(3) Uani 1 1 d .
C49 C 0.2411(2) 0.49156(12) 0.51779(11) 0.0464(5) Uani 1 1 d .
H49A H 0.2886 0.4514 0.5266 0.070 Uiso 1 1 calc R
H49B H 0.1646 0.4788 0.5163 0.070 Uiso 1 1 calc R
H49C H 0.2693 0.5241 0.5579 0.070 Uiso 1 1 calc R

loop_
_atom_site_aniso_label
_atom_site_aniso_U_11
_atom_site_aniso_U_22
_atom_site_aniso_U_33
_atom_site_aniso_U_23
_atom_site_aniso_U_13
_atom_site_aniso_U_12
Cu1 0.01361(8) 0.01673(8) 0.00862(7) 0.00046(5) 0.00500(5) -0.00034(6)
N1 0.0127(5) 0.0148(5) 0.0103(5) 0.0004(4) 0.0033(4) -0.0021(4)
N4 0.0139(5) 0.0138(5) 0.0103(5) 0.0011(4) 0.0024(4) 0.0021(4)
N2 0.0128(5) 0.0152(5) 0.0117(5) -0.0010(4) 0.0048(4) -0.0021(4)
N3 0.0130(5) 0.0163(5) 0.0099(5) 0.0018(4) 0.0043(4) 0.0008(4)
C11 0.0139(6) 0.0166(6) 0.0109(5) -0.0015(4) 0.0047(4) -0.0044(4)
C6 0.0254(7) 0.0245(7) 0.0120(6) -0.0036(5) 0.0091(5) -0.0085(5)
C22 0.0135(6) 0.0164(6) 0.0165(6) -0.0009(5) 0.0056(5) 0.0027(5)
C41 0.0152(6) 0.0148(6) 0.0098(5) 0.0020(4) 0.0037(4) 0.0040(4)
C13 0.0152(6) 0.0134(6) 0.0123(5) 0.0023(4) 0.0035(5) 0.0030(4)
C12 0.0145(6) 0.0154(6) 0.0099(5) -0.0008(4) 0.0039(4) -0.0047(4)
C20 0.0148(6) 0.0149(6) 0.0163(6) 0.0022(5) 0.0027(5) 0.0015(5)
C15 0.0175(6) 0.0191(6) 0.0225(7) -0.0001(5) 0.0077(5) -0.0031(5)
C34 0.0157(6) 0.0256(7) 0.0133(6) 0.0038(5) 0.0073(5) 0.0031(5)
C42 0.0132(6) 0.0159(6) 0.0101(5) 0.0026(4) 0.0038(4) 0.0025(4)
C16 0.0164(6) 0.0143(6) 0.0164(6) -0.0001(5) 0.0029(5) 0.0020(5)
C14 0.0133(6) 0.0139(6) 0.0148(6) 0.0026(4) 0.0035(5) 0.0019(4)
C31 0.0147(6) 0.0231(7) 0.0116(6) 0.0003(5) 0.0034(5) -0.0026(5)
C1 0.0148(6) 0.0138(6) 0.0133(6) 0.0009(4) 0.0035(5) -0.0013(4)
C4 0.0202(6) 0.0179(6) 0.0112(6) 0.0009(5) 0.0039(5) -0.0058(5)
C17 0.0189(6) 0.0165(6) 0.0158(6) 0.0023(5) 0.0059(5) 0.0050(5)
C10 0.0141(6) 0.0175(6) 0.0157(6) -0.0016(5) 0.0059(5) -0.0015(5)
C3 0.0238(7) 0.0193(6) 0.0121(6) 0.0041(5) 0.0010(5) -0.0014(5)
C21 0.0179(6) 0.0228(7) 0.0215(7) -0.0011(5) 0.0028(5) -0.0043(5)
C38 0.0265(7) 0.0240(7) 0.0129(6) -0.0054(5) 0.0029(5) 0.0059(6)
C18 0.0262(7) 0.0261(7) 0.0198(7) -0.0010(6) 0.0114(6) 0.0039(6)
C2 0.0208(7) 0.0185(6) 0.0158(6) 0.0036(5) 0.0022(5) 0.0021(5)
C40 0.0154(6) 0.0153(6) 0.0141(6) -0.0004(5) 0.0007(5) 0.0018(5)
C5 0.0261(7) 0.0226(7) 0.0096(5) 0.0003(5) 0.0054(5) -0.0068(5)
C35 0.0205(7) 0.0297(7) 0.0164(6) 0.0037(5) 0.0113(5) 0.0067(6)
C25 0.0155(6) 0.0177(6) 0.0208(6) -0.0008(5) 0.0038(5) 0.0003(5)
C29 0.0136(6) 0.0177(6) 0.0211(6) 0.0004(5) 0.0065(5) 0.0014(5)
C32 0.0163(6) 0.0340(8) 0.0193(7) -0.0017(6) 0.0051(5) -0.0085(6)
C37 0.0213(6) 0.0188(6) 0.0115(6) 0.0007(5) 0.0054(5) 0.0059(5)
C19 0.0154(6) 0.0186(6) 0.0198(6) 0.0031(5) 0.0071(5) 0.0020(5)
C9 0.0189(6) 0.0241(7) 0.0222(7) -0.0037(5) 0.0093(5) 0.0027(5)
C28 0.0186(6) 0.0178(6) 0.0219(7) 0.0035(5) 0.0076(5) 0.0021(5)
C24 0.0202(7) 0.0254(7) 0.0237(7) 0.0037(6) 0.0068(6) -0.0042(6)
C7 0.0182(6) 0.0203(6) 0.0136(6) -0.0038(5) 0.0081(5) -0.0061(5)
C23 0.0146(6) 0.0159(6) 0.0197(6) 0.0005(5) 0.0065(5) 0.0012(5)
C39 0.0223(7) 0.0214(7) 0.0166(6) -0.0057(5) 0.0000(5) -0.0004(5)
C33 0.0159(6) 0.0364(8) 0.0204(7) 0.0026(6) 0.0096(5) -0.0037(6)
C8 0.0212(7) 0.0261(7) 0.0187(6) -0.0071(5) 0.0113(5) -0.0026(5)
C26 0.0201(6) 0.0172(6) 0.0185(6) 0.0018(5) 0.0047(5) 0.0044(5)
C30 0.0178(6) 0.0220(7) 0.0285(8) 0.0023(6) 0.0047(6) -0.0039(5)
C43 0.0288(8) 0.0244(7) 0.0197(7) 0.0041(5) 0.0014(6) 0.0017(6)
C44 0.0156(6) 0.0225(7) 0.0206(7) -0.0015(5) 0.0030(5) -0.0036(5)
C1A 0.0201(7) 0.0311(8) 0.0140(6) -0.0066(5) 0.0054(5) -0.0071(6)
O1 0.0306(6) 0.0273(6) 0.0156(5) 0.0048(4) 0.0096(4) 0.0053(4)
C45 0.0271(7) 0.0239(7) 0.0139(6) 0.0009(5) 0.0102(5) 0.0082(6)
P1 0.01882(17) 0.02429(18) 0.01488(16) -0.00316(13) 0.00576(13) -0.00410(13)
F2 0.0245(5) 0.0228(4) 0.0317(5) 0.0024(4) 0.0071(4) -0.0004(4)
F1 0.0407(6) 0.0394(6) 0.0162(4) -0.0082(4) 0.0117(4) -0.0169(4)
F5 0.0257(5) 0.0430(6) 0.0146(4) -0.0003(4) 0.0041(3) 0.0033(4)
F3 0.0238(4) 0.0309(5) 0.0229(4) 0.0008(4) 0.0025(4) 0.0071(4)
F4 0.0544(7) 0.0313(5) 0.0262(5) -0.0092(4) 0.0122(5) -0.0207(5)
F6 0.0159(4) 0.0592(7) 0.0399(6) -0.0169(5) 0.0097(4) -0.0038(4)
O48 0.0295(6) 0.0456(8) 0.0408(7) -0.0186(6) 0.0182(6) -0.0004(5)
C46 0.0294(8) 0.0265(8) 0.0265(8) -0.0049(6) 0.0143(6) -0.0041(6)
C47 0.0234(7) 0.0314(8) 0.0269(8) -0.0126(6) 0.0084(6) -0.0017(6)
C49 0.0548(13) 0.0561(13) 0.0297(9) 0.0028(9) 0.0138(9) 0.0295(11)

loop_
_atom_type_symbol
_atom_type_description
_atom_type_scat_dispersion_real
_atom_type_scat_dispersion_imag
_atom_type_scat_source
C C 0.0033 0.0016 'International Tables Vol C Tables 4.2.6.8 and 6.1.1.4'
H H 0.0000 0.0000 'International Tables Vol C Tables 4.2.6.8 and 6.1.1.4'
N N 0.0061 0.0033 'International Tables Vol C Tables 4.2.6.8 and 6.1.1.4'
O O 0.0106 0.0060 'International Tables Vol C Tables 4.2.6.8 and 6.1.1.4'
Cu Cu 0.3201 1.2651 'International Tables Vol C Tables 4.2.6.8 and 6.1.1.4'
P P 0.1023 0.0942 'International Tables Vol C Tables 4.2.6.8 and 6.1.1.4'
F F 0.0171 0.0103 'International Tables Vol C Tables 4.2.6.8 and 6.1.1.4'

loop_
_geom_angle_atom_site_label_1
_geom_angle_atom_site_label_2
_geom_angle_atom_site_label_3
_geom_angle
N2 Cu1 N4 138.51(4)
N2 Cu1 N3 128.86(4)
N4 Cu1 N3 81.18(4)
N2 Cu1 N1 81.45(4)
N4 Cu1 N1 121.74(4)
N3 Cu1 N1 105.34(4)
C1 N1 C12 118.65(11)
C1 N1 Cu1 130.22(9)
C12 N1 Cu1 110.51(9)
C40 N4 C41 118.57(11)
C40 N4 Cu1 127.81(9)
C41 N4 Cu1 113.03(9)
C10 N2 C11 118.12(11)
C10 N2 Cu1 129.54(9)
C11 N2 Cu1 112.16(9)
C31 N3 C42 118.89(11)
C31 N3 Cu1 128.40(9)
C42 N3 Cu1 111.80(9)
N2 C11 C7 123.12(12)
N2 C11 C12 117.64(11)
C7 C11 C12 119.24(12)
C5 C6 C7 121.12(13)
C29 C22 C23 120.25(12)
C29 C22 C10 122.00(12)
C23 C22 C10 117.75(12)
N4 C41 C37 122.79(12)
N4 C41 C42 116.37(11)
C37 C41 C42 120.82(12)
C20 C13 C14 120.38(12)
C20 C13 C1 120.22(12)
C14 C13 C1 119.40(12)
N1 C12 C4 122.90(12)
N1 C12 C11 117.06(11)
C4 C12 C11 120.03(12)
C19 C20 C13 118.81(12)
C19 C20 C21 119.39(12)
C13 C20 C21 121.80(12)
C33 C34 C42 117.67(13)
C33 C34 C35 121.93(13)
C42 C34 C35 120.38(13)
N3 C42 C34 123.06(12)
N3 C42 C41 116.19(11)
C34 C42 C41 120.74(12)
C14 C16 C17 121.97(13)
C16 C14 C13 118.85(12)
C16 C14 C15 119.88(12)
C13 C14 C15 121.27(12)
N3 C31 C32 121.26(13)
N3 C31 C1A 117.18(12)
C32 C31 C1A 121.51(13)
N1 C1 C2 121.74(12)
N1 C1 C13 117.02(11)
C2 C1 C13 121.24(12)
C3 C4 C12 117.38(12)
C3 C4 C5 123.39(13)
C12 C4 C5 119.23(13)
C19 C17 C16 117.95(12)
C19 C17 C18 121.30(13)
C16 C17 C18 120.75(13)
N2 C10 C9 121.71(13)
N2 C10 C22 117.52(11)
C9 C10 C22 120.63(12)
C2 C3 C4 119.45(12)
C39 C38 C37 119.15(13)
C3 C2 C1 119.86(13)
N4 C40 C39 121.34(13)
N4 C40 C44 117.55(12)
C39 C40 C44 121.11(13)
C6 C5 C4 120.84(13)
O1 C35 C45 59.04(9)
O1 C35 C34 114.38(12)
C45 C35 C34 118.77(12)
C23 C25 C26 121.74(13)
C22 C29 C28 118.66(13)
C22 C29 C30 121.93(13)
C28 C29 C30 119.41(13)
C33 C32 C31 119.33(14)
C38 C37 C41 118.11(13)
C38 C37 C45 121.64(12)
C41 C37 C45 120.24(13)
C17 C19 C20 122.01(13)
C8 C9 C10 120.14(13)
C26 C28 C29 122.02(13)
C11 C7 C8 117.47(13)
C11 C7 C6 119.53(13)
C8 C7 C6 122.99(13)
C25 C23 C22 119.15(13)
C25 C23 C24 119.37(13)
C22 C23 C24 121.47(13)
C38 C39 C40 119.95(13)
C32 C33 C34 119.78(13)
C9 C8 C7 119.30(13)
C28 C26 C25 118.10(13)
C28 C26 C43 121.64(13)
C25 C26 C43 120.26(13)
C45 O1 C35 61.47(10)
O1 C45 C37 115.01(12)
O1 C45 C35 59.49(10)
C37 C45 C35 118.93(12)
F1 P1 F2 90.28(5)
F1 P1 F4 90.40(5)
F2 P1 F4 179.06(6)
F1 P1 F6 90.24(6)
F2 P1 F6 90.11(6)
F4 P1 F6 90.53(7)
F1 P1 F3 89.72(6)
F2 P1 F3 89.29(5)
F4 P1 F3 90.07(6)
F6 P1 F3 179.40(6)
F1 P1 F5 179.59(7)
F2 P1 F5 89.82(6)
F4 P1 F5 89.49(6)
F6 P1 F5 90.15(6)
F3 P1 F5 89.89(5)
O48 C47 C46 122.17(17)
O48 C47 C49 121.46(17)
C46 C47 C49 116.35(14)

loop_
_geom_bond_atom_site_label_1
_geom_bond_atom_site_label_2
_geom_bond_distance
Cu1 N2 2.0298(11)
Cu1 N4 2.0299(11)
Cu1 N3 2.0781(11)
Cu1 N1 2.0992(11)
N1 C1 1.3380(17)
N1 C12 1.3618(16)
N4 C40 1.3468(17)
N4 C41 1.3576(17)
N2 C10 1.3417(17)
N2 C11 1.3705(16)
N3 C31 1.3464(17)
N3 C42 1.3504(16)
C11 C7 1.4082(18)
C11 C12 1.4391(19)
C6 C5 1.355(2)
C6 C7 1.438(2)
C22 C29 1.3995(19)
C22 C23 1.4098(19)
C22 C10 1.4934(19)
C41 C37 1.3978(18)
C41 C42 1.4741(18)
C13 C20 1.4014(18)
C13 C14 1.4095(18)
C13 C1 1.4917(18)
C12 C4 1.4119(18)
C20 C19 1.3965(19)
C20 C21 1.5096(19)
C15 C14 1.5088(18)
C34 C33 1.389(2)
C34 C42 1.3961(18)
C34 C35 1.4788(19)
C16 C14 1.3883(18)
C16 C17 1.3996(19)
C31 C32 1.4015(19)
C31 C1A 1.4964(19)
C1 C2 1.4130(18)
C4 C3 1.408(2)
C4 C5 1.4348(19)
C17 C19 1.392(2)
C17 C18 1.5055(19)
C10 C9 1.4136(19)
C3 C2 1.374(2)
C38 C39 1.380(2)
C38 C37 1.394(2)
C40 C39 1.4011(19)
C40 C44 1.496(2)
C35 O1 1.4489(18)
C35 C45 1.478(2)
C25 C23 1.3895(19)
C25 C26 1.394(2)
C29 C28 1.400(2)
C29 C30 1.508(2)
C32 C33 1.386(2)
C37 C45 1.477(2)
C9 C8 1.373(2)
C28 C26 1.393(2)
C24 C23 1.5095(19)
C7 C8 1.409(2)
C26 C43 1.512(2)
O1 C45 1.4421(19)
P1 F1 1.5999(10)
P1 F2 1.6014(10)
P1 F4 1.6033(11)
P1 F6 1.6042(11)
P1 F3 1.6061(10)
P1 F5 1.6107(10)
O48 C47 1.2168(19)
C46 C47 1.493(2)
C47 C49 1.505(3)
